data_2100754
loop_
_publ_author_name
'Nyburg, S. C.'
'Gerson, A. R.'

_publ_section_title
;
 Crystallography of the even <i>n</i>-alkanes: structure of C~20~H~42~
;
_journal_issue 1
_journal_name_full 'Acta Crystallographica Section B'
_journal_page_first 103
_journal_page_last 106
_journal_paper_doi 10.1107/S0108768191011059
_journal_volume 48
_journal_year 1992
_chemical_formula_sum 'C20 H42'
_chemical_formula_weight 282.55
_space_group_IT_number 2
_space_group_name_Hall '-P 1'
_space_group_name_H-M_alt 'P -1'
_symmetry_cell_setting triclinic
_symmetry_space_group_name_Hall '-P 1'
_symmetry_space_group_name_H-M 'P -1'
_cell_angle_alpha 85.3(3)
_cell_angle_beta 68.20(10)
_cell_angle_gamma 72.60(10)
_cell_formula_units_Z 1
_cell_length_a 4.293(5)
_cell_length_b 4.840(10)
_cell_length_c 27.35(9)
_cell_volume 503(2)
_diffrn_radiation_type Cu
_diffrn_radiation_wavelength 1.5418
_exptl_absorpt_coefficient_mu 0.34
_exptl_crystal_density_diffrn 0.932
_exptl_crystal_F_000 162
_cod_data_source_file li0091.cif
_cod_data_source_block li0091a
_cod_original_cell_volume 503.2
_cod_database_code 2100754

loop_
_space_group_symop_id
_space_group_symop_operation_xyz
1 x,y,z
2 -x,-y,-z

loop_
_atom_site_label
_atom_site_fract_x
_atom_site_fract_y
_atom_site_fract_z
C(1) .095(3) .280(2) -.4469(3)
C(2) .136(2) .081(2) -.4032(3)
C(3) .071(2) .240(2) -.3525(3)
C(4) .112(2) .039(2) -.3086(3)
C(5) .047(2) .200(2) -.2582(3)
C(6) .085(2) .000(2) -.2141(3)
C(7) .019(2) .159(2) -.1636(3)
C(8) .057(2) -.039(2) -.1197(3)
C(9) -.008(2) .120(2) -.0693(3)
C(10) .032(2) -.079(2) -.0252(2)
H(1A) -.164 .416 -.4343
H(1B) .272 .404 -.4572
H(1C) .132 .171 -.4812
H(2A) -.043 -.041 -.3945
H(2B) .392 -.060 -.4161
H(3A) -.186 .381 -.3398
H(3B) .250 .362 -.3614
H(4A) -.067 -.083 -.2999
H(4B) .369 -.102 -.3215
H(5A) -.209 .342 -.2455
H(5B) .227 .320 -.2668
H(6A) -.096 -.120 -.2056
H(6B) .340 -.142 -.2269
H(7A) -.237 .301 -.1509
H(7B) .200 .279 -.0722
H(8A) -.124 -.158 -.1110
H(8B) .312 -.181 -.1325
H(9A) -.236 .262 -.0565
H(9B) .173 .240 -.0788
H(10A) -.144 -.204 -.0170
H(10B) .289 -.219 -.0380

loop_
_geom_bond_atom_site_label_1
_geom_bond_atom_site_label_2
_geom_bond_distance
C(1) C(2) 1.500(10)
C(2) C(3) 1.530(10)
C(3) C(4) 1.520(10)
C(4) C(5) 1.530(10)
C(5) C(6) 1.510(10)
C(6) C(7) 1.530(10)
C(7) C(8) 1.500(10)
C(8) C(9) 1.530(10)
C(9) C(10) 1.510(10)
